data_9000038
loop_
_publ_author_name
'Ito, T.'

_publ_section_title
;
 The structure of epidote (HCa2(Al,Fe)Al2Si3O13)
;
_journal_name_full 'American Mineralogist'
_journal_page_first 309
_journal_page_last 321
_journal_volume 32
_journal_year 1947
_chemical_formula_sum 'Al2 Ca2 Fe H O13 Si3'
_chemical_name_mineral Epidote
_space_group_IT_number 11
_symmetry_space_group_name_Hall '-P 2yb'
_symmetry_space_group_name_H-M 'P 1 21/m 1'
_cell_angle_alpha 90
_cell_angle_beta 115.40
_cell_angle_gamma 90
_cell_formula_units_Z 2
_cell_length_a 8.96
_cell_length_b 5.63
_cell_length_c 10.20
_cell_volume 464.799
_database_code_amcsd 0000041
_exptl_crystal_density_diffrn 3.453
_cod_original_formula_sum 'Ca2 Al2 Fe Si3 O13 H'
_cod_database_code 9000038

loop_
_space_group_symop_operation_xyz
x,y,z
x,1/2-y,z
-x,1/2+y,-z
-x,-y,-z

loop_
_atom_site_label
_atom_site_fract_x
_atom_site_fract_y
_atom_site_fract_z
_atom_site_occupancy
_atom_site_type_symbol
_atom_site_attached_hydrogens
Ca1 0.96300 0.25000 0.64100 1.00000 Ca 0
Ca2 0.96300 0.75000 0.64100 1.00000 Ca 0
Al 0.78900 0.25000 0.81400 1.00000 Al 0
Fe 0.00000 0.00000 0.00000 1.00000 Fe 0
Si1 0.39400 0.25000 0.71100 0.75000 Si 0
Al1 0.39400 0.25000 0.71100 0.25000 Al 0
Si2 0.60400 0.75000 0.69500 0.75000 Si 0
Al2 0.60400 0.75000 0.69500 0.25000 Al 0
Si3 0.58200 0.25000 0.55300 0.75000 Si 0
Al3 0.58200 0.25000 0.55300 0.25000 Al 0
Si4 0.37500 0.75000 0.94000 0.75000 Si 0
Al4 0.37500 0.75000 0.94000 0.25000 Al 0
O1 0.04200 0.00000 0.84300 1.00000 O 0
O2 0.30100 0.00000 0.74200 1.00000 O 0
O3 0.78300 0.00000 0.69400 1.00000 O 0
O4 0.53500 0.25000 0.82100 1.00000 O 0
O5 0.53500 0.75000 0.82100 1.00000 O 0
O6 0.42000 0.25000 0.58200 1.00000 O 0
O7 0.42000 0.75000 0.58200 1.00000 O 0
O8 0.00000 0.00000 0.50000 1.00000 O 0
O9 0.17900 0.75000 0.03300 1.00000 O 0
O-H10 0.17900 0.25000 0.03300 1.00000 O 1

loop_
_cod_changelog_entry_id
_cod_changelog_entry_author
_cod_changelog_entry_date
_cod_changelog_entry_text
1
;cod-tools version 3.8.0
Id: cif_guess_AMCSD_atom_types 9574 2023-05-10 09:00:05Z saulius
;
2023-05-10T18:45:40+03:00
;Derived atom types and hydrogen counts
from atom names that follow the AMCSD naming convention
(Wat == water, O-H == hydroxyl).
;

loop_
_cod_related_entry_id
_cod_related_entry_database
_cod_related_entry_code
1 AMCSD 0000041
